data_7021602
loop_
_publ_author_name
'Lu, Wenjuan'
'Barber, Patrick S.'
'Kelley, Steven P.'
'Rogers, Robin D.'

_publ_section_title
;
 Coordination and extraction of mercury(ii) with an ionic liquid-based
 thione extractant.
;
_journal_issue 36
_journal_name_full 'Dalton transactions (Cambridge, England : 2003)'
_journal_page_first 12908
_journal_page_last 12916
_journal_paper_doi 10.1039/c3dt50410g
_journal_volume 42
_journal_year 2013
_chemical_formula_sum 'C7 H12 N2 O0 S'
_chemical_formula_weight 156.25
_chemical_name_systematic
;
?
;
_space_group_IT_number 14
_symmetry_cell_setting monoclinic
_symmetry_space_group_name_Hall '-P 2yn'
_symmetry_space_group_name_H-M 'P 1 21/n 1'
_atom_sites_solution_hydrogens geom
_atom_sites_solution_primary direct
_atom_sites_solution_secondary difmap
_audit_creation_method SHELXL-97
_cell_angle_alpha 90.00
_cell_angle_beta 93.467(3)
_cell_angle_gamma 90.00
_cell_formula_units_Z 4
_cell_length_a 6.495(2)
_cell_length_b 14.431(5)
_cell_length_c 8.949(3)
_cell_measurement_reflns_used 6718
_cell_measurement_temperature 173(2)
_cell_measurement_theta_max 32.75
_cell_measurement_theta_min 2.28
_cell_volume 837.2(5)
_computing_cell_refinement 'Bruker SAINT'
_computing_data_collection 'Bruker APEX2'
_computing_data_reduction 'Bruker SAINT'
_computing_molecular_graphics 'Bruker SHELXTL'
_computing_publication_material 'Bruker SHELXTL'
_computing_structure_refinement 'SHELXL-97 (Sheldrick, 2008)'
_computing_structure_solution 'SHELXS-97 (Sheldrick, 2008)'
_diffrn_ambient_temperature 173(2)
_diffrn_measured_fraction_theta_full 0.995
_diffrn_measured_fraction_theta_max 0.995
_diffrn_measurement_device_type 'Bruker APEX-II CCD'
_diffrn_measurement_method '\f and \w scans'
_diffrn_radiation_monochromator graphite
_diffrn_radiation_source 'fine-focus sealed tube'
_diffrn_radiation_type MoK\a
_diffrn_radiation_wavelength 0.71073
_diffrn_reflns_av_R_equivalents 0.0382
_diffrn_reflns_av_sigmaI/netI 0.0259
_diffrn_reflns_limit_h_max 10
_diffrn_reflns_limit_h_min -9
_diffrn_reflns_limit_k_max 22
_diffrn_reflns_limit_k_min -22
_diffrn_reflns_limit_l_max 13
_diffrn_reflns_limit_l_min -13
_diffrn_reflns_number 21407
_diffrn_reflns_theta_full 33.36
_diffrn_reflns_theta_max 33.36
_diffrn_reflns_theta_min 2.68
_exptl_absorpt_coefficient_mu 0.315
_exptl_absorpt_correction_T_max 0.7465
_exptl_absorpt_correction_T_min 0.6416
_exptl_absorpt_correction_type multi-scan
_exptl_absorpt_process_details 'Bruker AXScale'
_exptl_crystal_colour colourless
_exptl_crystal_density_diffrn 1.239
_exptl_crystal_density_meas ?
_exptl_crystal_density_method none
_exptl_crystal_description Plate
_exptl_crystal_F_000 336
_exptl_crystal_size_max 0.40
_exptl_crystal_size_mid 0.25
_exptl_crystal_size_min 0.05
_refine_diff_density_max 0.338
_refine_diff_density_min -0.328
_refine_diff_density_rms 0.058
_refine_ls_extinction_method none
_refine_ls_goodness_of_fit_ref 1.358
_refine_ls_hydrogen_treatment refxyz
_refine_ls_matrix_type full
_refine_ls_number_parameters 127
_refine_ls_number_reflns 3228
_refine_ls_number_restraints 0
_refine_ls_restrained_S_all 1.358
_refine_ls_R_factor_all 0.0442
_refine_ls_R_factor_gt 0.0348
_refine_ls_shift/su_max 0.001
_refine_ls_shift/su_mean 0.000
_refine_ls_structure_factor_coef Fsqd
_refine_ls_weighting_details 'calc w=1/[\s^2^(Fo^2^)+(0.0389P)^2^+0.0392P] where P=(Fo^2^+2Fc^2^)/3'
_refine_ls_weighting_scheme calc
_refine_ls_wR_factor_gt 0.0913
_refine_ls_wR_factor_ref 0.0959
_reflns_number_gt 2671
_reflns_number_total 3228
_reflns_threshold_expression >2sigma(I)
_cod_data_source_file c3dt50410g.txt
_cod_data_source_block C2C2ImT
_cod_depositor_comments
;
The following automatic conversions were performed:

'_symmetry_cell_setting' value 'Monoclinic' changed to 'monoclinic'
according to /home/saulius/struct/CIF-dictionaries/cif_core.dic
dictionary named 'cif_core.dic' version 2.4.2 from 2011-04-26.

Automatic conversion script
Id: cif_fix_values 1891 2012-01-12 08:04:46Z andrius 

The following automatic conversions were performed:

'_exptl_crystal_density_meas' value 'not measured' was changed to '?'
- the value is perceived as not measured.

Automatic conversion script
Id: cif_fix_values 3008 2015-01-20 13:52:24Z robertas 
;
_cod_original_cell_volume 837.3(5)
_cod_original_sg_symbol_H-M P2(1)/n
_cod_database_code 7021602

loop_
_symmetry_equiv_pos_as_xyz
'x, y, z'
'-x+1/2, y+1/2, -z+1/2'
'-x, -y, -z'
'x-1/2, -y-1/2, z-1/2'

loop_
_atom_site_label
_atom_site_type_symbol
_atom_site_fract_x
_atom_site_fract_y
_atom_site_fract_z
_atom_site_U_iso_or_equiv
_atom_site_adp_type
_atom_site_occupancy
_atom_site_symmetry_multiplicity
_atom_site_calc_flag
S S 0.74865(4) 0.921430(17) 0.82770(3) 0.02889(8) Uani 1 1 d
N3 N 0.52916(13) 0.78308(5) 0.67989(8) 0.02493(16) Uani 1 1 d
N1 N 0.35395(12) 0.90878(5) 0.70824(8) 0.02267(15) Uani 1 1 d
C2 C 0.54271(13) 0.87024(6) 0.73807(9) 0.02172(16) Uani 1 1 d
C7 C 0.3456(2) 1.07304(8) 0.63453(14) 0.0400(3) Uani 1 1 d
H7A H 0.309(3) 1.1358(13) 0.6714(17) 0.060 Uiso 1 1 d
H7B H 0.270(3) 1.0619(11) 0.538(2) 0.060 Uiso 1 1 d
H7C H 0.493(3) 1.0756(11) 0.620(2) 0.060 Uiso 1 1 d
C6 C 0.29598(15) 1.00236(6) 0.75121(11) 0.02697(19) Uani 1 1 d
H6A H 0.369(2) 1.0154(9) 0.8449(14) 0.032 Uiso 1 1 d
H6B H 0.149(2) 0.9999(9) 0.7652(14) 0.032 Uiso 1 1 d
C4 C 0.33395(16) 0.76862(7) 0.61336(11) 0.02935(19) Uani 1 1 d
H4A H 0.299(2) 0.7111(9) 0.5624(15) 0.035 Uiso 1 1 d
C8 C 0.69315(19) 0.71342(7) 0.69087(11) 0.0321(2) Uani 1 1 d
H8A H 0.638(2) 0.6583(9) 0.7421(15) 0.038 Uiso 1 1 d
H8B H 0.803(2) 0.7381(10) 0.7502(16) 0.038 Uiso 1 1 d
C5 C 0.22559(15) 0.84680(7) 0.63117(11) 0.02855(19) Uani 1 1 d
H5A H 0.085(2) 0.8615(9) 0.6066(14) 0.034 Uiso 1 1 d
C9 C 0.76572(19) 0.68637(8) 0.54045(12) 0.0349(2) Uani 1 1 d
H9A H 0.870(2) 0.6377(11) 0.5504(16) 0.052 Uiso 1 1 d
H9B H 0.827(2) 0.7403(11) 0.4929(18) 0.052 Uiso 1 1 d
H9C H 0.650(3) 0.6616(10) 0.4794(18) 0.052 Uiso 1 1 d

loop_
_atom_site_aniso_label
_atom_site_aniso_U_11
_atom_site_aniso_U_22
_atom_site_aniso_U_33
_atom_site_aniso_U_23
_atom_site_aniso_U_13
_atom_site_aniso_U_12
S 0.02481(13) 0.03163(14) 0.02986(13) 0.00002(8) -0.00148(8) -0.00147(9)
N3 0.0302(4) 0.0224(3) 0.0225(3) -0.0011(3) 0.0038(3) 0.0035(3)
N1 0.0225(3) 0.0227(3) 0.0230(3) -0.0010(2) 0.0034(3) 0.0005(3)
C2 0.0242(4) 0.0225(4) 0.0189(3) 0.0015(3) 0.0047(3) 0.0006(3)
C7 0.0568(8) 0.0268(5) 0.0374(5) 0.0045(4) 0.0102(5) 0.0077(5)
C6 0.0281(4) 0.0248(4) 0.0286(4) -0.0023(3) 0.0064(3) 0.0046(3)
C4 0.0332(5) 0.0275(4) 0.0274(4) -0.0045(3) 0.0022(3) -0.0040(4)
C8 0.0427(6) 0.0269(4) 0.0267(4) 0.0020(3) 0.0035(4) 0.0123(4)
C5 0.0252(4) 0.0317(5) 0.0288(4) -0.0034(3) 0.0014(3) -0.0029(4)
C9 0.0376(6) 0.0367(5) 0.0303(4) -0.0055(4) 0.0030(4) 0.0114(4)

loop_
_atom_type_symbol
_atom_type_description
_atom_type_scat_dispersion_real
_atom_type_scat_dispersion_imag
_atom_type_scat_source
C C 0.0033 0.0016 'International Tables Vol C Tables 4.2.6.8 and 6.1.1.4'
H H 0.0000 0.0000 'International Tables Vol C Tables 4.2.6.8 and 6.1.1.4'
N N 0.0061 0.0033 'International Tables Vol C Tables 4.2.6.8 and 6.1.1.4'
O O 0.0106 0.0060 'International Tables Vol C Tables 4.2.6.8 and 6.1.1.4'
S S 0.1246 0.1234 'International Tables Vol C Tables 4.2.6.8 and 6.1.1.4'

loop_
_geom_angle_atom_site_label_1
_geom_angle_atom_site_label_2
_geom_angle_atom_site_label_3
_geom_angle
C2 N3 C4 109.88(8)
C2 N3 C8 125.35(9)
C4 N3 C8 124.72(9)
C2 N1 C5 110.13(8)
C2 N1 C6 124.83(8)
C5 N1 C6 125.03(8)
N1 C2 N3 105.44(8)
N1 C2 S 126.47(7)
N3 C2 S 128.09(7)
N1 C6 C7 111.96(8)
C5 C4 N3 107.17(9)
N3 C8 C9 112.60(8)
C4 C5 N1 107.37(9)

loop_
_geom_bond_atom_site_label_1
_geom_bond_atom_site_label_2
_geom_bond_distance
S C2 1.6878(10)
N3 C2 1.3621(12)
N3 C4 1.3836(14)
N3 C8 1.4636(13)
N1 C2 1.3580(12)
N1 C5 1.3788(12)
N1 C6 1.4597(12)
C7 C6 1.5084(15)
C4 C5 1.3443(15)
C8 C9 1.5045(15)
